data_1570222
loop_
_publ_author_name
'Guo, Yumeng'
'Torchon, Herdya S.'
'Zhu, Yikun'
'Wei, Zheng'
'Zhang, Zhenyi'
'Han, Haixiang'
'Petrukhina, Marina A.'
'Zhou, Zheng'

_publ_section_title
;
 Stepwise deprotonation of truxene: structures, metal complexation, and
 charge-dependent optical properties.
;
_journal_issue 45
_journal_name_full 'Chemical science'
_journal_page_first 13219
_journal_page_last 13227
_journal_paper_doi 10.1039/d3sc04885c
_journal_volume 14
_journal_year 2023
_chemical_formula_moiety '2(C20 H40 Na O8), C27 H16'
_chemical_formula_sum 'C67 H96 Na2 O16'
_chemical_formula_weight 1203.41
_space_group_crystal_system orthorhombic
_space_group_IT_number 19
_space_group_name_Hall 'P 2ac 2ab'
_space_group_name_H-M_alt 'P 21 21 21'
_atom_sites_solution_hydrogens geom
_audit_creation_date 2022-11-18
_audit_creation_method
;
Olex2 1.5-alpha
(compiled 2022.11.02 svn.ra8b101fa for OlexSys, GUI svn.r6635)
;
_audit_update_record
;
2023-08-18 deposited with the CCDC.	2023-10-31 downloaded from the CCDC.
;
_cell_angle_alpha 90
_cell_angle_beta 90
_cell_angle_gamma 90
_cell_formula_units_Z 4
_cell_length_a 13.6941(2)
_cell_length_b 21.0294(3)
_cell_length_c 22.7326(2)
_cell_measurement_reflns_used 3116
_cell_measurement_temperature 173(2)
_cell_measurement_theta_max 50.29
_cell_measurement_theta_min 3.85
_cell_volume 6546.50(15)
_computing_cell_refinement 'SAINT V8.40B (?, 2016)'
_computing_data_reduction 'SAINT V8.40B (?, 2016)'
_computing_molecular_graphics 'Olex2 1.5-alpha (Dolomanov et al., 2009)'
_computing_publication_material 'Olex2 1.5-alpha (Dolomanov et al., 2009)'
_computing_structure_refinement 'XL  (Sheldrick, 2008)'
_computing_structure_solution 'SHELXT 2018/2 (Sheldrick, 2018)'
_diffrn_ambient_temperature 173(2)
_diffrn_measured_fraction_theta_full 0.984
_diffrn_measured_fraction_theta_max 0.984
_diffrn_measurement_device_type 'Bruker D8 Venture PHOTON 100 CMOS'
_diffrn_measurement_method 'phi and omega scans'
_diffrn_radiation_monochromator graphite
_diffrn_radiation_type CuK\a
_diffrn_radiation_wavelength 1.54178
_diffrn_reflns_av_R_equivalents 0.0904
_diffrn_reflns_av_unetI/netI 0.1277
_diffrn_reflns_Laue_measured_fraction_full 0.984
_diffrn_reflns_Laue_measured_fraction_max 0.984
_diffrn_reflns_limit_h_max 13
_diffrn_reflns_limit_h_min -15
_diffrn_reflns_limit_k_max 23
_diffrn_reflns_limit_k_min -24
_diffrn_reflns_limit_l_max 26
_diffrn_reflns_limit_l_min -25
_diffrn_reflns_number 27814
_diffrn_reflns_point_group_measured_fraction_full 0.957
_diffrn_reflns_point_group_measured_fraction_max 0.957
_diffrn_reflns_theta_full 63.802
_diffrn_reflns_theta_max 63.802
_diffrn_reflns_theta_min 2.862
_diffrn_source_current 1.1
_diffrn_source_power 0.05500000000000001
_diffrn_source_voltage 50.0
_diffrn_standards_number 0
_exptl_absorpt_coefficient_mu 0.808
_exptl_absorpt_correction_T_max 0.9635
_exptl_absorpt_correction_T_min 0.8524
_exptl_absorpt_correction_type multi-scan
_exptl_absorpt_process_details
;
 TWINABS-2012/1 (Bruker,2012) was used for absorption correction.
 
For component 1:
 wR2(int) was 0.1503 before and 0.0862 after correction.
 
For component 2:
 wR2(int) was 0.1577 before and 0.1017 after correction.
 The Ratio of minimum to maximum transmission is 0.61.

Final HKLF 4 output contains 65738 reflections, Rint = 0.0949
 (27818 with I > 3sig(I), Rint = 0.0701)
;
_exptl_crystal_colour black
_exptl_crystal_colour_primary black
_exptl_crystal_density_diffrn 1.221
_exptl_crystal_description block
_exptl_crystal_F_000 2592
_exptl_crystal_size_max 0.3
_exptl_crystal_size_mid 0.2
_exptl_crystal_size_min 0.1
_refine_diff_density_max 1.075
_refine_diff_density_min -0.389
_refine_diff_density_rms 0.143
_refine_ls_abs_structure_details
;
 Refined as an inversion twin.
;
_refine_ls_abs_structure_Flack 0.2(5)
_refine_ls_extinction_method none
_refine_ls_goodness_of_fit_ref 1.278
_refine_ls_hydrogen_treatment constr
_refine_ls_matrix_type full
_refine_ls_number_parameters 743
_refine_ls_number_reflns 10347
_refine_ls_number_restraints 812
_refine_ls_restrained_S_all 1.302
_refine_ls_R_factor_all 0.2595
_refine_ls_R_factor_gt 0.1750
_refine_ls_shift/su_max 0.000
_refine_ls_shift/su_mean 0.000
_refine_ls_structure_factor_coef Fsqd
_refine_ls_weighting_details 'w=1/[\s^2^(Fo^2^)+(0.2000P)^2^] where P=(Fo^2^+2Fc^2^)/3'
_refine_ls_weighting_scheme calc
_refine_ls_wR_factor_gt 0.3973
_refine_ls_wR_factor_ref 0.4689
_reflns_Friedel_coverage 0.763
_reflns_Friedel_fraction_full 0.923
_reflns_Friedel_fraction_max 0.923
_reflns_number_gt 4174
_reflns_number_total 10347
_reflns_threshold_expression 'I > 2\s(I)'
_cod_data_source_file d3sc04885c2.cif
_cod_data_source_block cu_20221116_gym_5_0m_a
_cod_depositor_comments 'Adding full bibliography for 1570220--1570225.cif.'
_cod_original_cell_volume 6546.51(15)
_cod_database_code 1570222
_shelx_shelxl_version_number 2019/2
_shelx_space_group_comment
;
The symmetry employed for this shelxl refinement is uniquely defined
by the following loop, which should always be used as a source of
symmetry information in preference to the above space-group names.
They are only intended as comments.
;
_shelx_estimated_absorpt_t_max 0.924
_shelx_estimated_absorpt_t_min 0.794
_olex2_refinement_description
;
1. Twinned data refinement
 Scales: 0.8(5)
 0.2(5)
2. Fixed Uiso
 At 1.2 times of:
  All C(H) groups, All C(H,H) groups
3. Restrained distances
 C45-C3
 2.4 with sigma of 0.02
 C3-C01I = C45-C4 = C4-C01I
 1.54 with sigma of 0.02
 C1-C00Y = C2-C1 = C011-C00Y
 1.54 with sigma of 0.02
 C01Y-C01S = C00S-C00J = C014-C013 = C00W-C00P = C00V-C00T = C024-C01F
 1.54 with sigma of 0.02
 O0C-C014 = O0C-C00P = O08-C00W = O08-C00V = O0G-C00T = O0G-C024 = O00I-C01F =
 O00I-C01Y = O0E-C01S = O0E-C00S = O05-C00J = O05-C013
 1.43 with sigma of 0.02
 C01Y-C01F
 2.4 with sigma of 0.02
4. Uiso/Uaniso restraints and constraints
All non-hydrogen atoms have similar U: within 2A with sigma of 0.02 and sigma
for terminal atoms of 0.04 within 2A
O03 \\sim C01I \\sim C3 \\sim C4 \\sim C45: within 2A with sigma of 0.01 and
sigma for terminal atoms of 0.02 within 2A
5. Rigid body (RIGU) restrains
 C63, C00Q, C010, C01L, C019, C025, C012, C020, C01Q, C58, C01K, C02B, C72,
 C01M, C023, C01V, C028, C01R, C01D, C027, C01B, C02A, C01A, C01O, C34, C10, C76
 with sigma for 1-2 distances of 0.004 and sigma for 1-3 distances of 0.004
6.a Secondary CH2 refined with riding coordinates:
 C00J(H00A,H00B), C00K(H00Q,H00R), C00L(H00S,H00T), C1(H1A,H1B), C00N(H00U,
 H00V), C00O(H00W,H00X), C00P(H00C,H00D), C2(H2A,H2B), C00S(H00E,H00F),
 C00T(H00G,H00H), C00U(H00I,H00J), C00V(H00K,H00L), C00W(H00M,H00N), C00X(H00Y,
 H), C00Y(H00O,H00P), C00Z(H00Z,HA), C011(H01A,H01B), C013(H01C,H01D),
 C014(H01E,H01F), C015(H01Q,H01R), C016(H01G,H01H), C017(H01S,H01T), C01C(H01U,
 H01V), C01F(H01I,H01J), C01G(H01W,H01X), C01H(H01Y,HB), C01I(H01Z,HC),
 C01J(H01,HD), C01P(H1,HE), C01S(H01K,H01L), C01T(H2,HF), C01W(H3,HG),
 C01X(H01M,H01N), C01Y(H01O,H01P), C01Z(H4,HH), C020(H02E,H02F), C024(H02A,
 H02B), C026(H02C,H02D), C3(H3A,H3B), C4(H4A,H4B), C45(H45A,H45B)
6.b Aromatic/amide H refined with riding coordinates:
 C00Q(H00), C010(H010), C019(H019), C01O(H5), C10(H10), C76(H76), C63(H63),
 C01Q(H6), C027(H027), C34(H34), C01B(H7), C028(H028), C02A(H02G), C58(H58)
6.c Fitted hexagon refined as free rotating group:
 C01A(C01D,C01O,C10,C76,C63), C01V(C027,C34,C01B,C028,C72)
;
_olex2_submission_special_instructions 'No special instructions were received'

loop_
_space_group_symop_operation_xyz
'x, y, z'
'-x+1/2, -y, z+1/2'
'-x, y+1/2, -z+1/2'
'x+1/2, -y+1/2, -z'

loop_
_atom_site_label
_atom_site_type_symbol
_atom_site_fract_x
_atom_site_fract_y
_atom_site_fract_z
_atom_site_U_iso_or_equiv
_atom_site_adp_type
_atom_site_occupancy
_atom_site_site_symmetry_order
_atom_site_calc_flag
_atom_site_refinement_flags_posn
_atom_site_refinement_flags_adp
_atom_site_refinement_flags_occupancy
_atom_site_disorder_assembly
_atom_site_disorder_group
Na1 Na -0.2434(3) -0.6226(2) -0.5013(2) 0.0818(13) Uani 1 1 d . . . . .
Na2 Na -0.7607(3) -0.6217(2) 0.00812(19) 0.0793(13) Uani 1 1 d . . . . .
O15 O -0.6295(8) -0.6131(6) 0.0727(5) 0.125(3) Uani 1 1 d . U . . .
O7 O -0.1167(8) -0.6391(5) -0.4359(5) 0.112(3) Uani 1 1 d . U . . .
O5 O -0.1291(7) -0.5711(5) -0.5799(4) 0.096(3) Uani 1 1 d D U . . .
O16 O -0.8868(8) -0.6312(6) -0.0582(4) 0.117(3) Uani 1 1 d . U . . .
O8 O -0.3713(8) -0.5955(7) -0.5646(4) 0.134(4) Uani 1 1 d . U . . .
O1 O -0.3385(8) -0.5528(5) -0.4243(4) 0.106(3) Uani 1 1 d D U . . .
O13 O -0.6658(8) -0.5387(5) -0.0601(5) 0.112(3) Uani 1 1 d . U . . .
O9 O -0.8733(8) -0.5729(5) 0.0927(4) 0.103(3) Uani 1 1 d . U . . .
O10 O -0.8642(8) -0.7040(4) 0.0761(4) 0.097(3) Uani 1 1 d . U . . .
O6 O -0.1990(8) -0.4923(5) -0.4955(5) 0.118(3) Uani 1 1 d D U . . .
O12 O -0.6533(8) -0.6687(6) -0.0746(5) 0.112(3) Uani 1 1 d . U . . .
O4 O -0.1352(9) -0.7026(5) -0.5769(5) 0.114(3) Uani 1 1 d D U . . .
O14 O -0.8095(9) -0.4906(5) 0.0112(6) 0.125(4) Uani 1 1 d . U . . .
O2 O -0.3501(8) -0.6824(5) -0.4261(6) 0.115(3) Uani 1 1 d D U . . .
O11 O -0.7187(10) -0.7518(6) 0.0031(8) 0.143(4) Uani 1 1 d . U . . .
O3 O -0.2958(10) -0.7485(6) -0.5261(9) 0.171(6) Uani 1 1 d D U . . .
C35 C -0.0524(12) -0.6097(8) -0.6036(7) 0.111(5) Uani 1 1 d D U . . .
H00A H -0.004443 -0.620370 -0.572558 0.133 Uiso 1 1 calc R U . . .
H00B H -0.018084 -0.586667 -0.635465 0.133 Uiso 1 1 calc R U . . .
C49 C -0.8919(15) -0.6742(8) 0.1329(6) 0.121(5) Uani 1 1 d . U . . .
H00Q H -0.936221 -0.702271 0.155418 0.145 Uiso 1 1 calc R U . . .
H00R H -0.833261 -0.665328 0.157024 0.145 Uiso 1 1 calc R U . . .
C48 C -0.9406(15) -0.6158(9) 0.1170(7) 0.119(5) Uani 1 1 d . U . . .
H00S H -0.992777 -0.624846 0.088032 0.142 Uiso 1 1 calc R U . . .
H00T H -0.971167 -0.596736 0.152299 0.142 Uiso 1 1 calc R U . . .
C41 C -0.0167(17) -0.6806(10) -0.3614(12) 0.176(8) Uani 1 1 d D U . . .
H1A H -0.035038 -0.685230 -0.319474 0.212 Uiso 1 1 calc R U . . .
H1B H 0.035690 -0.711481 -0.370693 0.212 Uiso 1 1 calc R U . . .
C55 C -0.6398(15) -0.5650(10) -0.1127(9) 0.135(6) Uani 1 1 d . U . . .
H00U H -0.599642 -0.534723 -0.135618 0.162 Uiso 1 1 calc R U . . .
H00V H -0.698785 -0.575591 -0.135878 0.162 Uiso 1 1 calc R U . . .
C57 C -0.7466(16) -0.4522(8) -0.0184(11) 0.143(6) Uani 1 1 d . U . . .
H00W H -0.688344 -0.444416 0.006363 0.172 Uiso 1 1 calc R U . . .
H00X H -0.778544 -0.410693 -0.025748 0.172 Uiso 1 1 calc R U . . .
C38 C -0.2732(14) -0.4587(7) -0.4670(9) 0.129(5) Uani 1 1 d D U . . .
H00C H -0.332023 -0.457237 -0.492315 0.154 Uiso 1 1 calc R U . . .
H00D H -0.251763 -0.414526 -0.459426 0.154 Uiso 1 1 calc R U . . .
C7 C -0.807(2) -0.6969(13) -0.2495(8) 0.158(6) Uani 1 1 d . U . . .
H00 H -0.850266 -0.661621 -0.252455 0.190 Uiso 1 1 calc R U . . .
C40 C -0.1035(16) -0.6903(10) -0.4007(11) 0.161(7) Uani 1 1 d D U . . .
H2A H -0.093463 -0.728669 -0.425119 0.193 Uiso 1 1 calc R U . . .
H2B H -0.162573 -0.696999 -0.376335 0.193 Uiso 1 1 calc R U . . .
C34 C -0.0976(14) -0.6682(8) -0.6269(6) 0.118(5) Uani 1 1 d D U . . .
H00E H -0.151104 -0.657530 -0.654452 0.141 Uiso 1 1 calc R U . . .
H00F H -0.048550 -0.694130 -0.648035 0.141 Uiso 1 1 calc R U . . .
C29 C -0.4140(13) -0.6450(8) -0.3903(7) 0.114(5) Uani 1 1 d D U . . .
H00G H -0.434180 -0.669341 -0.355103 0.137 Uiso 1 1 calc R U . . .
H00H H -0.473222 -0.633152 -0.412776 0.137 Uiso 1 1 calc R U . . .
C47 C -0.4683(15) -0.6131(14) -0.5476(8) 0.173(7) Uani 1 1 d . U . . .
H00I H -0.498506 -0.579894 -0.522721 0.207 Uiso 1 1 calc R U . . .
H00J H -0.468349 -0.653928 -0.525903 0.207 Uiso 1 1 calc R U . . .
C28 C -0.3580(15) -0.5860(8) -0.3724(6) 0.128(5) Uani 1 1 d D U . . .
H00K H -0.397521 -0.559639 -0.345330 0.154 Uiso 1 1 calc R U . . .
H00L H -0.296409 -0.597815 -0.352412 0.154 Uiso 1 1 calc R U . . .
C39 C -0.2973(13) -0.4910(7) -0.4099(8) 0.122(5) Uani 1 1 d D U . . .
H00M H -0.237622 -0.496112 -0.385749 0.146 Uiso 1 1 calc R U . . .
H00N H -0.345060 -0.465364 -0.387322 0.146 Uiso 1 1 calc R U . . .
C56 C -0.7172(15) -0.4785(9) -0.0721(9) 0.136(6) Uani 1 1 d . U . . .
H00Y H -0.673183 -0.448665 -0.092897 0.163 Uiso 1 1 calc R U . . .
H H -0.774795 -0.486465 -0.097297 0.163 Uiso 1 1 calc R U . . .
C42 C 0.0131(18) -0.6183(11) -0.3738(11) 0.187(8) Uani 1 1 d D U . . .
H00O H 0.084912 -0.616190 -0.378287 0.224 Uiso 1 1 calc R U . . .
H00P H -0.006860 -0.589108 -0.341828 0.224 Uiso 1 1 calc R U . . .
C54 C -0.5837(13) -0.6228(10) -0.1000(7) 0.122(5) Uani 1 1 d . U . . .
H00Z H -0.530513 -0.613609 -0.071761 0.146 Uiso 1 1 calc R U . . .
HA H -0.554569 -0.640081 -0.136548 0.146 Uiso 1 1 calc R U . . .
C6 C -0.843(2) -0.7577(13) -0.2442(9) 0.164(6) Uani 1 1 d . U . . .
H010 H -0.911486 -0.765566 -0.247573 0.197 Uiso 1 1 calc R U . . .
C43 C -0.0384(18) -0.6004(12) -0.4322(10) 0.169(7) Uani 1 1 d D U . . .
H01A H -0.058962 -0.555263 -0.431679 0.203 Uiso 1 1 calc R U . . .
H01B H 0.005905 -0.607153 -0.466053 0.203 Uiso 1 1 calc R U . . .
C9 C -0.6527(17) -0.6297(11) -0.2549(6) 0.133(4) Uani 1 1 d . U . . .
C36 C -0.0971(12) -0.5064(7) -0.5767(8) 0.112(5) Uani 1 1 d D U . . .
H01C H -0.075469 -0.491280 -0.615842 0.134 Uiso 1 1 calc R U . . .
H01D H -0.042009 -0.502155 -0.548742 0.134 Uiso 1 1 calc R U . . .
C37 C -0.1844(15) -0.4685(9) -0.5556(8) 0.134(6) Uani 1 1 d D U . . .
H01E H -0.170358 -0.422304 -0.555695 0.160 Uiso 1 1 calc R U . . .
H01F H -0.242485 -0.476737 -0.580442 0.160 Uiso 1 1 calc R U . . .
C59 C -0.9118(14) -0.5108(9) 0.0925(8) 0.121(5) Uani 1 1 d . U . . .
H01Q H -0.930436 -0.497786 0.132828 0.145 Uiso 1 1 calc R U . . .
H01R H -0.970234 -0.508507 0.066989 0.145 Uiso 1 1 calc R U . . .
C44 C -0.3622(15) -0.5917(13) -0.6267(8) 0.162(7) Uani 1 1 d . U . . .
H01G H -0.322295 -0.627526 -0.641523 0.194 Uiso 1 1 calc R U . . .
H01H H -0.329878 -0.551389 -0.637921 0.194 Uiso 1 1 calc R U . . .
C50 C -0.8213(16) -0.7620(8) 0.0865(9) 0.132(6) Uani 1 1 d . U . . .
H01S H -0.867546 -0.790981 0.106591 0.159 Uiso 1 1 calc R U . . .
H01T H -0.762520 -0.757037 0.111437 0.159 Uiso 1 1 calc R U . . .
C5 C -0.782(2) -0.8049(14) -0.2344(9) 0.167(6) Uani 1 1 d . U . . .
H019 H -0.810556 -0.845021 -0.226110 0.200 Uiso 1 1 calc R U . . .
C21 C -0.3407(12) -0.5362(7) -0.2359(5) 0.144(5) Uani 1 1 d G U . . .
C26 C -0.3757(9) -0.5982(9) -0.2353(5) 0.142(5) Uani 1 1 d G U . . .
C25 C -0.3110(13) -0.6489(6) -0.2312(6) 0.145(5) Uani 1 1 d G U . . .
H5 H -0.334963 -0.691323 -0.230777 0.174 Uiso 1 1 calc R U . . .
C24 C -0.2112(11) -0.6376(8) -0.2276(7) 0.177(7) Uani 1 1 d G U . . .
H10 H -0.166908 -0.672269 -0.224747 0.212 Uiso 1 1 calc R U . . .
C23 C -0.1761(9) -0.5756(10) -0.2281(7) 0.168(7) Uani 1 1 d G U . . .
H76 H -0.107860 -0.567856 -0.225685 0.201 Uiso 1 1 calc R U . . .
C22 C -0.2408(14) -0.5249(7) -0.2323(6) 0.167(6) Uani 1 1 d G U . . .
H63 H -0.216865 -0.482497 -0.232652 0.200 Uiso 1 1 calc R U . . .
C58 C -0.8316(17) -0.4683(9) 0.0690(10) 0.137(6) Uani 1 1 d . U . . .
H01U H -0.853936 -0.423552 0.067665 0.164 Uiso 1 1 calc R U . . .
H01V H -0.773096 -0.470847 0.094474 0.164 Uiso 1 1 calc R U . . .
C31 C -0.3205(16) -0.7794(9) -0.4704(10) 0.156(7) Uani 1 1 d D U . . .
H01I H -0.259977 -0.785767 -0.447401 0.188 Uiso 1 1 calc R U . . .
H01J H -0.348566 -0.821850 -0.478808 0.188 Uiso 1 1 calc R U . . .
C66 C -0.9850(15) -0.6635(15) -0.1368(12) 0.196(8) Uani 1 1 d . U . . .
H01W H -1.007399 -0.708253 -0.138701 0.235 Uiso 1 1 calc R U . . .
H01X H -0.986842 -0.645428 -0.177005 0.235 Uiso 1 1 calc R U . . .
C64 C -0.9786(17) -0.6092(14) -0.0483(10) 0.180(7) Uani 1 1 d . U . . .
H01Y H -0.975906 -0.562431 -0.043918 0.216 Uiso 1 1 calc R U . . .
HB H -1.002561 -0.627095 -0.010662 0.216 Uiso 1 1 calc R U . . .
C61 C -0.4814(17) -0.6392(13) 0.1132(11) 0.186(6) Uani 1 1 d D U . . .
H01Z H -0.499135 -0.676534 0.137574 0.224 Uiso 1 1 calc R U . . .
HC H -0.409716 -0.638303 0.107558 0.224 Uiso 1 1 calc R U . . .
C65 C -1.0502(18) -0.6253(15) -0.0959(11) 0.193(8) Uani 1 1 d . U . . .
H01 H -1.075988 -0.586715 -0.115360 0.232 Uiso 1 1 calc R U . . .
HD H -1.105199 -0.651149 -0.080777 0.232 Uiso 1 1 calc R U . . .
C10 C -0.6723(18) -0.5582(12) -0.2522(7) 0.140(4) Uani 1 1 d . U . . .
C8 C -0.708(2) -0.6883(14) -0.2503(8) 0.154(5) Uani 1 1 d . U . . .
C18 C -0.604(2) -0.5119(12) -0.2469(8) 0.149(5) Uani 1 1 d . U . . .
C51 C -0.7943(17) -0.7876(8) 0.0272(11) 0.154(7) Uani 1 1 d . U . . .
H1 H -0.773567 -0.832498 0.030917 0.184 Uiso 1 1 calc R U . . .
HE H -0.851810 -0.786017 0.000846 0.184 Uiso 1 1 calc R U . . .
C4 C -0.672(2) -0.8029(13) -0.2348(8) 0.156(6) Uani 1 1 d . U . . .
H6 H -0.629698 -0.838309 -0.230962 0.188 Uiso 1 1 calc R U . . .
C19 C -0.5122(17) -0.5312(12) -0.2457(6) 0.132(4) Uani 1 1 d . U . . .
C33 C -0.1827(19) -0.7564(9) -0.6002(10) 0.167(7) Uani 1 1 d D U . . .
H01K H -0.235842 -0.744076 -0.627391 0.201 Uiso 1 1 calc R U . . .
H01L H -0.136263 -0.784601 -0.620990 0.201 Uiso 1 1 calc R U . . .
C53 C -0.6183(15) -0.7329(10) -0.0749(10) 0.136(6) Uani 1 1 d . U . . .
H2 H -0.599560 -0.745237 -0.115382 0.164 Uiso 1 1 calc R U . . .
HF H -0.559756 -0.736380 -0.049525 0.164 Uiso 1 1 calc R U . . .
C17 C -0.6625(13) -0.4549(8) -0.2379(5) 0.154(5) Uani 1 1 d G U . . .
C16 C -0.6256(9) -0.3946(10) -0.2267(6) 0.168(6) Uani 1 1 d G U . . .
H027 H -0.556978 -0.388086 -0.224673 0.202 Uiso 1 1 calc R U . . .
C15 C -0.6889(15) -0.3437(7) -0.2184(6) 0.186(7) Uani 1 1 d G U . . .
H34 H -0.663644 -0.302475 -0.210717 0.223 Uiso 1 1 calc R U . . .
C14 C -0.7892(13) -0.3532(8) -0.2213(6) 0.186(7) Uani 1 1 d G U . . .
H7 H -0.832549 -0.318459 -0.215658 0.223 Uiso 1 1 calc R U . . .
C13 C -0.8262(9) -0.4136(10) -0.2325(7) 0.180(7) Uani 1 1 d G U . . .
H028 H -0.894789 -0.420054 -0.234554 0.216 Uiso 1 1 calc R U . . .
C12 C -0.7629(14) -0.4644(7) -0.2408(6) 0.163(5) Uani 1 1 d G U . . .
C52 C -0.6914(18) -0.7736(9) -0.0542(12) 0.154(7) Uani 1 1 d . U . . .
H3 H -0.666784 -0.817796 -0.052074 0.185 Uiso 1 1 calc R U . . .
HG H -0.748512 -0.772645 -0.080880 0.185 Uiso 1 1 calc R U . . .
C46 C -0.5204(17) -0.6193(16) -0.6047(10) 0.194(8) Uani 1 1 d . U . . .
H01M H -0.535835 -0.664478 -0.612512 0.233 Uiso 1 1 calc R U . . .
H01N H -0.582436 -0.595117 -0.603453 0.233 Uiso 1 1 calc R U . . .
C32 C -0.2196(17) -0.7854(9) -0.5490(11) 0.186(8) Uani 1 1 d D U . . .
H01O H -0.243927 -0.828553 -0.558541 0.224 Uiso 1 1 calc R U . . .
H01P H -0.166989 -0.789569 -0.519410 0.224 Uiso 1 1 calc R U . . .
C67 C -0.8882(17) -0.6605(15) -0.1137(10) 0.190(8) Uani 1 1 d . U . . .
H4 H -0.861340 -0.704075 -0.110390 0.228 Uiso 1 1 calc R U . . .
HH H -0.846130 -0.636252 -0.141126 0.228 Uiso 1 1 calc R U . . .
C11 C -0.7802(17) -0.5368(12) -0.2535(10) 0.173(6) Uani 1 1 d . U . . .
H02E H -0.819514 -0.557479 -0.222329 0.208 Uiso 1 1 calc R U . . .
H02F H -0.810885 -0.544083 -0.292321 0.208 Uiso 1 1 calc R U . . .
C27 C -0.4790(16) -0.5950(11) -0.2432(6) 0.126(4) Uani 1 1 d . U . . .
C30 C -0.3905(14) -0.7429(8) -0.4347(10) 0.138(6) Uani 1 1 d D U . . .
H02A H -0.453892 -0.739486 -0.455424 0.165 Uiso 1 1 calc R U . . .
H02B H -0.401366 -0.764184 -0.396460 0.165 Uiso 1 1 calc R U . . .
C3 C -0.645(2) -0.7407(13) -0.2415(8) 0.151(5) Uani 1 1 d . U . . .
C45 C -0.4580(17) -0.5944(16) -0.6511(12) 0.205(8) Uani 1 1 d . U . . .
H02C H -0.459277 -0.622753 -0.685866 0.246 Uiso 1 1 calc R U . . .
H02D H -0.479905 -0.551500 -0.663250 0.246 Uiso 1 1 calc R U . . .
C20 C -0.4216(18) -0.4875(12) -0.2398(8) 0.155(5) Uani 1 1 d . U . . .
H02G H -0.417881 -0.442417 -0.238907 0.185 Uiso 1 1 calc R U . . .
C1 C -0.551(2) -0.6439(12) -0.2461(7) 0.139(4) Uani 1 1 d . U . . .
C2 C -0.547(2) -0.7153(13) -0.2416(9) 0.164(6) Uani 1 1 d . U . . .
H58 H -0.488833 -0.739881 -0.239180 0.197 Uiso 1 1 calc R U . . .
C60 C -0.5344(16) -0.6393(13) 0.0558(10) 0.178(6) Uani 1 1 d D U . . .
H3A H -0.501355 -0.611974 0.026482 0.213 Uiso 1 1 calc R U . . .
H3B H -0.540881 -0.682872 0.039790 0.213 Uiso 1 1 calc R U . . .
C62 C -0.5168(16) -0.5807(13) 0.1387(13) 0.189(6) Uani 1 1 d D U . . .
H4A H -0.471647 -0.545424 0.129258 0.227 Uiso 1 1 calc R U . . .
H4B H -0.520734 -0.584863 0.182017 0.227 Uiso 1 1 calc R U . . .
C63 C -0.6189(15) -0.5668(12) 0.1131(10) 0.177(6) Uani 1 1 d D U . . .
H45A H -0.669929 -0.569619 0.143886 0.213 Uiso 1 1 calc R U . . .
H45B H -0.621395 -0.524174 0.094729 0.213 Uiso 1 1 calc R U . . .

loop_
_atom_site_aniso_label
_atom_site_aniso_U_11
_atom_site_aniso_U_22
_atom_site_aniso_U_33
_atom_site_aniso_U_23
_atom_site_aniso_U_13
_atom_site_aniso_U_12
Na1 0.078(3) 0.088(3) 0.079(3) -0.006(2) -0.019(2) 0.005(2)
Na2 0.079(3) 0.087(3) 0.072(3) 0.007(2) -0.017(2) -0.012(2)
O15 0.098(6) 0.179(9) 0.099(6) -0.019(6) -0.044(6) 0.011(7)
O7 0.109(7) 0.113(7) 0.113(7) -0.015(6) -0.045(6) 0.002(6)
O5 0.093(6) 0.100(6) 0.095(6) 0.000(5) -0.025(5) -0.001(5)
O16 0.092(7) 0.180(9) 0.078(6) 0.004(6) -0.029(5) -0.013(7)
O8 0.078(6) 0.250(12) 0.074(6) 0.010(7) -0.012(5) 0.005(7)
O1 0.127(8) 0.108(7) 0.083(6) -0.018(5) -0.005(6) 0.015(6)
O13 0.117(8) 0.124(8) 0.094(7) 0.045(6) -0.020(6) -0.017(6)
O9 0.105(7) 0.113(7) 0.090(6) -0.003(5) -0.012(6) -0.004(6)
O10 0.135(8) 0.082(6) 0.074(5) 0.016(4) 0.003(6) -0.001(5)
O6 0.120(8) 0.105(7) 0.128(8) -0.021(6) 0.002(7) 0.005(6)
O12 0.102(7) 0.125(8) 0.111(7) -0.028(6) -0.005(6) -0.014(6)
O4 0.145(8) 0.089(6) 0.107(7) -0.033(5) -0.002(7) -0.007(6)
O14 0.146(9) 0.083(6) 0.146(9) -0.001(7) -0.013(8) -0.016(6)
O2 0.111(8) 0.092(6) 0.143(9) 0.032(6) -0.019(7) -0.012(6)
O11 0.147(9) 0.096(7) 0.186(12) -0.002(7) 0.037(9) -0.029(7)
O3 0.147(10) 0.104(8) 0.263(17) -0.065(9) 0.063(11) -0.009(8)
C35 0.119(11) 0.118(11) 0.094(9) 0.009(9) -0.002(9) 0.007(10)
C49 0.163(13) 0.132(11) 0.069(8) 0.027(8) -0.003(9) -0.009(11)
C48 0.143(13) 0.131(12) 0.082(9) -0.022(9) -0.005(9) 0.009(11)
C41 0.170(15) 0.155(14) 0.204(17) 0.038(14) -0.102(14) 0.005(13)
C55 0.123(12) 0.166(14) 0.116(11) 0.051(11) -0.007(11) -0.022(11)
C57 0.161(14) 0.092(10) 0.177(15) 0.040(11) -0.020(14) -0.024(11)
C38 0.136(12) 0.084(9) 0.166(13) -0.039(9) 0.007(11) 0.005(10)
C7 0.191(12) 0.203(13) 0.081(9) -0.036(10) -0.003(10) -0.014(10)
C40 0.162(14) 0.136(13) 0.186(16) 0.017(12) -0.078(13) -0.005(12)
C34 0.150(13) 0.130(11) 0.073(8) -0.011(8) -0.018(9) 0.021(10)
C29 0.126(12) 0.124(11) 0.093(10) 0.010(9) 0.016(9) -0.008(10)
C47 0.116(12) 0.314(19) 0.088(10) -0.006(13) 0.000(10) -0.008(14)
C28 0.151(13) 0.156(13) 0.078(9) -0.010(9) 0.007(10) 0.022(12)
C39 0.126(12) 0.113(11) 0.127(11) -0.049(9) 0.016(10) -0.013(9)
C56 0.159(14) 0.127(12) 0.121(12) 0.058(10) -0.018(11) -0.046(11)
C42 0.186(16) 0.179(16) 0.195(16) 0.035(14) -0.119(13) -0.021(15)
C54 0.114(11) 0.163(14) 0.087(9) 0.017(10) 0.005(8) -0.016(11)
C6 0.200(14) 0.198(13) 0.093(11) -0.034(11) 0.004(11) -0.015(11)
C43 0.152(14) 0.190(16) 0.165(15) 0.027(13) -0.065(13) -0.029(13)
C9 0.163(9) 0.185(9) 0.050(6) -0.005(7) -0.001(7) 0.008(7)
C36 0.118(11) 0.103(10) 0.115(11) 0.005(9) -0.008(9) -0.017(9)
C37 0.152(13) 0.121(11) 0.128(12) 0.000(10) 0.018(11) -0.033(11)
C59 0.132(13) 0.120(12) 0.110(11) -0.022(9) -0.013(10) 0.029(10)
C44 0.117(12) 0.279(18) 0.089(10) 0.001(12) -0.030(10) 0.025(13)
C50 0.154(13) 0.097(10) 0.145(13) 0.047(10) 0.027(12) 0.006(10)
C5 0.196(14) 0.208(14) 0.095(10) -0.047(10) 0.006(11) -0.009(11)
C21 0.175(10) 0.193(11) 0.063(7) -0.008(8) -0.012(8) -0.004(8)
C26 0.163(9) 0.190(10) 0.073(8) 0.002(8) -0.013(8) 0.007(7)
C25 0.157(11) 0.181(12) 0.097(10) -0.008(9) -0.023(10) -0.003(9)
C24 0.175(12) 0.222(14) 0.134(13) -0.013(12) -0.025(11) -0.005(10)
C23 0.170(12) 0.212(14) 0.121(12) -0.021(12) -0.029(10) -0.010(10)
C22 0.184(11) 0.214(14) 0.103(11) -0.015(11) -0.023(10) -0.001(9)
C58 0.166(14) 0.105(11) 0.140(13) -0.023(10) -0.018(13) 0.019(11)
C31 0.140(14) 0.081(10) 0.247(19) 0.001(12) 0.023(14) -0.003(10)
C66 0.106(13) 0.31(2) 0.169(16) -0.081(15) -0.066(12) 0.021(14)
C64 0.150(15) 0.261(18) 0.128(13) -0.055(13) -0.036(12) 0.029(15)
C61 0.136(11) 0.238(13) 0.185(12) -0.050(11) -0.075(10) 0.030(11)
C65 0.150(15) 0.29(2) 0.138(14) -0.063(15) -0.045(13) 0.027(15)
C10 0.171(10) 0.196(9) 0.054(7) 0.000(7) 0.018(8) 0.022(7)
C8 0.195(11) 0.201(10) 0.066(8) -0.014(8) -0.006(9) -0.008(8)
C18 0.175(10) 0.194(10) 0.077(9) -0.005(8) 0.006(8) 0.026(7)
C51 0.185(15) 0.089(10) 0.187(16) 0.015(11) 0.040(14) -0.006(11)
C4 0.191(13) 0.188(11) 0.090(10) -0.026(9) 0.013(10) -0.006(10)
C19 0.168(9) 0.173(10) 0.054(7) -0.005(7) -0.005(7) 0.017(7)
C33 0.200(16) 0.123(13) 0.179(16) -0.071(12) 0.022(15) -0.020(13)
C53 0.125(13) 0.138(13) 0.147(13) -0.041(11) 0.018(12) -0.001(11)
C17 0.191(11) 0.208(10) 0.063(7) -0.003(8) 0.016(9) 0.032(8)
C16 0.203(14) 0.212(12) 0.090(10) -0.006(10) 0.020(11) 0.022(10)
C15 0.217(15) 0.232(14) 0.110(12) -0.001(11) 0.019(13) 0.044(11)
C14 0.206(15) 0.241(14) 0.112(12) 0.001(11) 0.019(13) 0.042(11)
C13 0.199(13) 0.235(14) 0.107(11) -0.002(11) 0.033(11) 0.051(11)
C12 0.184(11) 0.220(11) 0.086(9) 0.004(9) 0.020(9) 0.033(9)
C52 0.164(15) 0.099(11) 0.199(16) -0.059(12) 0.012(14) -0.010(11)
C46 0.122(14) 0.35(2) 0.111(12) -0.010(16) -0.015(11) -0.005(16)
C32 0.202(17) 0.099(12) 0.26(2) -0.076(13) 0.057(16) -0.015(12)
C67 0.141(14) 0.289(18) 0.139(14) -0.084(14) -0.046(12) 0.015(14)
C11 0.189(11) 0.233(12) 0.098(10) 0.006(10) 0.019(9) 0.032(9)
C27 0.155(9) 0.168(9) 0.055(7) -0.002(7) -0.002(7) 0.010(7)
C30 0.132(13) 0.105(11) 0.177(15) 0.003(11) 0.013(12) -0.012(10)
C3 0.192(11) 0.187(10) 0.074(9) -0.015(8) -0.001(9) -0.006(9)
C45 0.129(14) 0.35(2) 0.136(14) -0.013(16) -0.034(13) 0.005(16)
C20 0.188(11) 0.195(11) 0.080(9) -0.002(9) -0.014(9) 0.004(8)
C1 0.173(9) 0.173(9) 0.071(8) -0.007(7) -0.001(8) 0.010(8)
C2 0.205(11) 0.184(11) 0.103(11) -0.002(9) 0.003(10) 0.001(9)
C60 0.138(10) 0.235(12) 0.161(11) -0.035(10) -0.050(10) 0.035(10)
C62 0.138(11) 0.231(13) 0.200(13) -0.050(11) -0.075(10) 0.016(11)
C63 0.134(10) 0.222(12) 0.176(11) -0.044(10) -0.069(10) 0.009(10)

loop_
_atom_type_symbol
_atom_type_description
_atom_type_scat_dispersion_real
_atom_type_scat_dispersion_imag
_atom_type_scat_source
C C 0.0181 0.0091 'International Tables Vol C Tables 4.2.6.8 and 6.1.1.4'
H H 0.0000 0.0000 'International Tables Vol C Tables 4.2.6.8 and 6.1.1.4'
Na Na 0.1353 0.1239 'International Tables Vol C Tables 4.2.6.8 and 6.1.1.4'
O O 0.0492 0.0322 'International Tables Vol C Tables 4.2.6.8 and 6.1.1.4'

loop_
_geom_angle_atom_site_label_1
_geom_angle_atom_site_label_2
_geom_angle_atom_site_label_3
_geom_angle
_geom_angle_site_symmetry_1
_geom_angle_site_symmetry_3
_geom_angle_publ_flag
O7 Na1 O5 93.0(4) . . ?
O7 Na1 O8 174.4(5) . . ?
O7 Na1 O1 91.6(4) . . ?
O7 Na1 O6 87.3(4) . . ?
O7 Na1 O4 84.7(4) . . ?
O7 Na1 O2 85.8(4) . . ?
O7 Na1 O3 100.4(5) . . ?
O5 Na1 O1 121.4(4) . . ?
O5 Na1 O6 59.8(3) . . ?
O5 Na1 O4 61.0(3) . . ?
O5 Na1 O3 114.1(4) . . ?
O8 Na1 O5 85.8(4) . . ?
O8 Na1 O1 84.4(4) . . ?
O8 Na1 O6 87.3(5) . . ?
O8 Na1 O4 99.4(4) . . ?
O8 Na1 O2 95.9(4) . . ?
O8 Na1 O3 85.1(5) . . ?
O1 Na1 O6 62.1(3) . . ?
O1 Na1 O4 175.8(4) . . ?
O1 Na1 O3 122.4(4) . . ?
O6 Na1 O4 119.7(4) . . ?
O2 Na1 O5 175.3(4) . . ?
O2 Na1 O1 63.3(4) . . ?
O2 Na1 O6 124.6(4) . . ?
O2 Na1 O4 114.3(4) . . ?
O2 Na1 O3 61.8(5) . . ?
O3 Na1 O6 170.7(5) . . ?
O3 Na1 O4 56.6(4) . . ?
O15 Na2 O13 86.6(4) . . ?
O15 Na2 O9 87.8(4) . . ?
O15 Na2 O10 95.4(4) . . ?
O15 Na2 O12 92.8(4) . . ?
O15 Na2 O14 95.2(4) . . ?
O15 Na2 O11 86.7(5) . . ?
O16 Na2 O15 178.1(5) . . ?
O16 Na2 O13 92.4(4) . . ?
O16 Na2 O9 94.1(4) . . ?
O16 Na2 O10 85.7(4) . . ?
O16 Na2 O12 85.3(4) . . ?
O16 Na2 O14 85.6(4) . . ?
O16 Na2 O11 92.4(5) . . ?
O13 Na2 O10 177.6(4) . . ?
O13 Na2 O14 59.6(4) . . ?
O13 Na2 O11 121.0(4) . . ?
O9 Na2 O13 116.6(4) . . ?
O9 Na2 O10 62.2(3) . . ?
O9 Na2 O14 58.2(4) . . ?
O9 Na2 O11 121.6(4) . . ?
O10 Na2 O14 118.8(4) . . ?
O10 Na2 O11 60.6(4) . . ?
O12 Na2 O13 63.3(4) . . ?
O12 Na2 O9 179.3(4) . . ?
O12 Na2 O10 117.9(4) . . ?
O12 Na2 O14 121.6(4) . . ?
O12 Na2 O11 58.6(4) . . ?
O11 Na2 O14 178.0(4) . . ?
C60 O15 Na2 119.4(10) . . ?
C63 O15 Na2 124.7(11) . . ?
C63 O15 C60 110.8(13) . . ?
C40 O7 Na1 126.9(11) . . ?
C43 O7 Na1 123.2(11) . . ?
C43 O7 C40 109.6(14) . . ?
C35 O5 Na1 117.5(9) . . ?
C36 O5 Na1 122.9(9) . . ?
C36 O5 C35 109.5(12) . . ?
C64 O16 Na2 123.8(11) . . ?
C64 O16 C67 106.6(14) . . ?
C67 O16 Na2 129.6(12) . . ?
C47 O8 Na1 117.8(11) . . ?
C44 O8 Na1 124.1(11) . . ?
C44 O8 C47 111.3(14) . . ?
C28 O1 Na1 112.2(9) . . ?
C28 O1 C39 109.3(12) . . ?
C39 O1 Na1 117.2(9) . . ?
C55 O13 Na2 111.7(11) . . ?
C55 O13 C56 108.1(13) . . ?
C56 O13 Na2 115.9(10) . . ?
C48 O9 Na2 114.6(9) . . ?
C48 O9 C59 110.6(14) . . ?
C59 O9 Na2 124.7(10) . . ?
C49 O10 Na2 111.0(8) . . ?
C50 O10 Na2 116.1(10) . . ?
C50 O10 C49 109.5(12) . . ?
C38 O6 Na1 110.9(9) . . ?
C38 O6 C37 111.0(14) . . ?
C37 O6 Na1 108.5(9) . . ?
C54 O12 Na2 113.8(9) . . ?
C53 O12 Na2 123.7(11) . . ?
C53 O12 C54 113.4(14) . . ?
C34 O4 Na1 111.6(9) . . ?
C33 O4 Na1 117.7(12) . . ?
C33 O4 C34 105.8(14) . . ?
C57 O14 Na2 114.6(11) . . ?
C57 O14 C58 113.3(16) . . ?
C58 O14 Na2 113.0(10) . . ?
C29 O2 Na1 117.1(8) . . ?
C30 O2 Na1 125.0(12) . . ?
C30 O2 C29 109.7(13) . . ?
C51 O11 Na2 111.1(11) . . ?
C51 O11 C52 112.3(16) . . ?
C52 O11 Na2 113.8(12) . . ?
C31 O3 Na1 107.7(11) . . ?
C32 O3 Na1 114.1(11) . . ?
C32 O3 C31 104.3(15) . . ?
O5 C35 H00A 110.2 . . ?
O5 C35 H00B 110.2 . . ?
O5 C35 C34 107.5(14) . . ?
H00A C35 H00B 108.5 . . ?
C34 C35 H00A 110.2 . . ?
C34 C35 H00B 110.2 . . ?
O10 C49 H00Q 110.7 . . ?
O10 C49 H00R 110.7 . . ?
H00Q C49 H00R 108.8 . . ?
C48 C49 O10 105.0(11) . . ?
C48 C49 H00Q 110.7 . . ?
C48 C49 H00R 110.7 . . ?
O9 C48 C49 110.0(16) . . ?
O9 C48 H00S 109.7 . . ?
O9 C48 H00T 109.7 . . ?
C49 C48 H00S 109.7 . . ?
C49 C48 H00T 109.7 . . ?
H00S C48 H00T 108.2 . . ?
H1A C41 H1B 109.0 . . ?
C40 C41 H1A 111.0 . . ?
C40 C41 H1B 111.0 . . ?
C42 C41 H1A 111.0 . . ?
C42 C41 H1B 111.0 . . ?
C42 C41 C40 103.7(17) . . ?
O13 C55 H00U 110.2 . . ?
O13 C55 H00V 110.2 . . ?
O13 C55 C54 107.5(15) . . ?
H00U C55 H00V 108.5 . . ?
C54 C55 H00U 110.2 . . ?
C54 C55 H00V 110.2 . . ?
O14 C57 H00W 109.1 . . ?
O14 C57 H00X 109.1 . . ?
O14 C57 C56 112.3(17) . . ?
H00W C57 H00X 107.9 . . ?
C56 C57 H00W 109.1 . . ?
C56 C57 H00X 109.1 . . ?
O6 C38 H00C 109.8 . . ?
O6 C38 H00D 109.8 . . ?
O6 C38 C39 109.4(14) . . ?
H00C C38 H00D 108.2 . . ?
C39 C38 H00C 109.8 . . ?
C39 C38 H00D 109.8 . . ?
C6 C7 H00 120.6 . . ?
C6 C7 C8 119(3) . . ?
C8 C7 H00 120.6 . . ?
O7 C40 C41 110.5(17) . . ?
O7 C40 H2A 109.5 . . ?
O7 C40 H2B 109.5 . . ?
C41 C40 H2A 109.5 . . ?
C41 C40 H2B 109.5 . . ?
H2A C40 H2B 108.1 . . ?
O4 C34 C35 106.6(12) . . ?
O4 C34 H00E 110.4 . . ?
O4 C34 H00F 110.4 . . ?
C35 C34 H00E 110.4 . . ?
C35 C34 H00F 110.4 . . ?
H00E C34 H00F 108.6 . . ?
O2 C29 H00G 110.3 . . ?
O2 C29 H00H 110.3 . . ?
O2 C29 C28 107.1(14) . . ?
H00G C29 H00H 108.6 . . ?
C28 C29 H00G 110.3 . . ?
C28 C29 H00H 110.3 . . ?
O8 C47 H00I 111.1 . . ?
O8 C47 H00J 111.1 . . ?
O8 C47 C46 103.5(16) . . ?
H00I C47 H00J 109.0 . . ?
C46 C47 H00I 111.1 . . ?
C46 C47 H00J 111.1 . . ?
O1 C28 C29 106.2(13) . . ?
O1 C28 H00K 110.5 . . ?
O1 C28 H00L 110.5 . . ?
C29 C28 H00K 110.5 . . ?
C29 C28 H00L 110.5 . . ?
H00K C28 H00L 108.7 . . ?
O1 C39 C38 107.1(12) . . ?
O1 C39 H00M 110.3 . . ?
O1 C39 H00N 110.3 . . ?
C38 C39 H00M 110.3 . . ?
C38 C39 H00N 110.3 . . ?
H00M C39 H00N 108.6 . . ?
O13 C56 H00Y 110.0 . . ?
O13 C56 H 110.0 . . ?
C57 C56 O13 108.4(15) . . ?
C57 C56 H00Y 110.0 . . ?
C57 C56 H 110.0 . . ?
H00Y C56 H 108.4 . . ?
C41 C42 H00O 110.6 . . ?
C41 C42 H00P 110.6 . . ?
C41 C42 C43 105.5(17) . . ?
H00O C42 H00P 108.8 . . ?
C43 C42 H00O 110.6 . . ?
C43 C42 H00P 110.6 . . ?
O12 C54 H00Z 110.5 . . ?
O12 C54 HA 110.5 . . ?
C55 C54 O12 106.3(15) . . ?
C55 C54 H00Z 110.5 . . ?
C55 C54 HA 110.5 . . ?
H00Z C54 HA 108.7 . . ?
C7 C6 H010 120.5 . . ?
C5 C6 C7 119(3) . . ?
C5 C6 H010 120.5 . . ?
O7 C43 C42 105.6(17) . . ?
O7 C43 H01A 110.6 . . ?
O7 C43 H01B 110.6 . . ?
C42 C43 H01A 110.6 . . ?
C42 C43 H01B 110.6 . . ?
H01A C43 H01B 108.8 . . ?
C8 C9 C10 138(2) . . ?
C1 C9 C10 112(2) . . ?
C1 C9 C8 108(2) . . ?
O5 C36 H01C 110.6 . . ?
O5 C36 H01D 110.6 . . ?
O5 C36 C37 105.9(13) . . ?
H01C C36 H01D 108.7 . . ?
C37 C36 H01C 110.6 . . ?
C37 C36 H01D 110.6 . . ?
O6 C37 C36 102.8(15) . . ?
O6 C37 H01E 111.2 . . ?
O6 C37 H01F 111.2 . . ?
C36 C37 H01E 111.2 . . ?
C36 C37 H01F 111.2 . . ?
H01E C37 H01F 109.1 . . ?
O9 C59 H01Q 110.5 . . ?
O9 C59 H01R 110.5 . . ?
O9 C59 C58 106.1(15) . . ?
H01Q C59 H01R 108.7 . . ?
C58 C59 H01Q 110.5 . . ?
C58 C59 H01R 110.5 . . ?
O8 C44 H01G 110.2 . . ?
O8 C44 H01H 110.2 . . ?
O8 C44 C45 107.7(18) . . ?
H01G C44 H01H 108.5 . . ?
C45 C44 H01G 110.2 . . ?
C45 C44 H01H 110.2 . . ?
O10 C50 H01S 110.6 . . ?
O10 C50 H01T 110.6 . . ?
O10 C50 C51 105.6(15) . . ?
H01S C50 H01T 108.7 . . ?
C51 C50 H01S 110.6 . . ?
C51 C50 H01T 110.6 . . ?
C6 C5 H019 116.0 . . ?
C6 C5 C4 128(3) . . ?
C4 C5 H019 116.0 . . ?
C26 C21 C22 120.0 . . ?
C26 C21 C20 112.5(16) . . ?
C22 C21 C20 127.5(16) . . ?
C21 C26 C27 107.3(16) . . ?
C25 C26 C21 120.0 . . ?
C25 C26 C27 132.6(16) . . ?
C26 C25 H5 120.0 . . ?
C26 C25 C24 120.0 . . ?
C24 C25 H5 120.0 . . ?
C25 C24 H10 120.0 . . ?
C23 C24 C25 120.0 . . ?
C23 C24 H10 120.0 . . ?
C24 C23 H76 120.0 . . ?
C24 C23 C22 120.0 . . ?
C22 C23 H76 120.0 . . ?
C21 C22 H63 120.0 . . ?
C23 C22 C21 120.0 . . ?
C23 C22 H63 120.0 . . ?
O14 C58 C59 106.6(15) . . ?
O14 C58 H01U 110.4 . . ?
O14 C58 H01V 110.4 . . ?
C59 C58 H01U 110.4 . . ?
C59 C58 H01V 110.4 . . ?
H01U C58 H01V 108.6 . . ?
O3 C31 H01I 108.9 . . ?
O3 C31 H01J 108.9 . . ?
O3 C31 C30 113.3(17) . . ?
H01I C31 H01J 107.7 . . ?
C30 C31 H01I 108.9 . . ?
C30 C31 H01J 108.9 . . ?
H01W C66 H01X 108.5 . . ?
C65 C66 H01W 110.3 . . ?
C65 C66 H01X 110.3 . . ?
C67 C66 H01W 110.3 . . ?
C67 C66 H01X 110.3 . . ?
C67 C66 C65 107.3(19) . . ?
O16 C64 H01Y 108.7 . . ?
O16 C64 HB 108.7 . . ?
O16 C64 C65 114.1(18) . . ?
H01Y C64 HB 107.6 . . ?
C65 C64 H01Y 108.7 . . ?
C65 C64 HB 108.7 . . ?
H01Z C61 HC 109.4 . . ?
C60 C61 H01Z 111.6 . . ?
C60 C61 HC 111.6 . . ?
C62 C61 H01Z 111.6 . . ?
C62 C61 HC 111.6 . . ?
C62 C61 C60 100.8(19) . . ?
C66 C65 H01 111.7 . . ?
C66 C65 HD 111.7 . . ?
C64 C65 C66 100.2(19) . . ?
C64 C65 H01 111.7 . . ?
C64 C65 HD 111.7 . . ?
H01 C65 HD 109.5 . . ?
C9 C10 C11 117(2) . . ?
C18 C10 C9 126(2) . . ?
C18 C10 C11 117(2) . . ?
C7 C8 C9 129(3) . . ?
C7 C8 C3 120(3) . . ?
C3 C8 C9 111(3) . . ?
C10 C18 C17 103(2) . . ?
C19 C18 C10 116(3) . . ?
C19 C18 C17 141(3) . . ?
O11 C51 C50 110.1(18) . . ?
O11 C51 H1 109.6 . . ?
O11 C51 HE 109.6 . . ?
C50 C51 H1 109.6 . . ?
C50 C51 HE 109.6 . . ?
H1 C51 HE 108.1 . . ?
C5 C4 H6 126.3 . . ?
C3 C4 C5 107(3) . . ?
C3 C4 H6 126.3 . . ?
C18 C19 C27 127(3) . . ?
C18 C19 C20 126(3) . . ?
C27 C19 C20 107(2) . . ?
O4 C33 H01K 111.4 . . ?
O4 C33 H01L 111.4 . . ?
H01K C33 H01L 109.3 . . ?
C32 C33 O4 101.8(17) . . ?
C32 C33 H01K 111.4 . . ?
C32 C33 H01L 111.4 . . ?
O12 C53 H2 109.8 . . ?
O12 C53 HF 109.8 . . ?
H2 C53 HF 108.2 . . ?
C52 C53 O12 109.6(16) . . ?
C52 C53 H2 109.8 . . ?
C52 C53 HF 109.8 . . ?
C16 C17 C18 125.2(19) . . ?
C16 C17 C12 120.0 . . ?
C12 C17 C18 114.8(19) . . ?
C17 C16 H027 120.0 . . ?
C15 C16 C17 120.0 . . ?
C15 C16 H027 120.0 . . ?
C16 C15 H34 120.0 . . ?
C14 C15 C16 120.0 . . ?
C14 C15 H34 120.0 . . ?
C15 C14 H7 120.0 . . ?
C15 C14 C13 120.0 . . ?
C13 C14 H7 120.0 . . ?
C14 C13 H028 120.0 . . ?
C12 C13 C14 120.0 . . ?
C12 C13 H028 120.0 . . ?
C17 C12 C11 107.3(16) . . ?
C13 C12 C17 120.0 . . ?
C13 C12 C11 132.7(16) . . ?
O11 C52 H3 110.3 . . ?
O11 C52 HG 110.3 . . ?
C53 C52 O11 107.3(16) . . ?
C53 C52 H3 110.3 . . ?
C53 C52 HG 110.3 . . ?
H3 C52 HG 108.5 . . ?
C47 C46 H01M 110.0 . . ?
C47 C46 H01N 110.0 . . ?
H01M C46 H01N 108.3 . . ?
C45 C46 C47 109(2) . . ?
C45 C46 H01M 110.0 . . ?
C45 C46 H01N 110.0 . . ?
O3 C32 C33 110(2) . . ?
O3 C32 H01O 109.8 . . ?
O3 C32 H01P 109.8 . . ?
C33 C32 H01O 109.8 . . ?
C33 C32 H01P 109.8 . . ?
H01O C32 H01P 108.2 . . ?
O16 C67 C66 111(2) . . ?
O16 C67 H4 109.4 . . ?
O16 C67 HH 109.4 . . ?
C66 C67 H4 109.4 . . ?
C66 C67 HH 109.4 . . ?
H4 C67 HH 108.0 . . ?
C10 C11 C12 98(2) . . ?
C10 C11 H02E 112.2 . . ?
C10 C11 H02F 112.2 . . ?
C12 C11 H02E 112.2 . . ?
C12 C11 H02F 112.2 . . ?
H02E C11 H02F 109.8 . . ?
C19 C27 C26 112(2) . . ?
C19 C27 C1 117(2) . . ?
C1 C27 C26 131(2) . . ?
O2 C30 C31 107.1(15) . . ?
O2 C30 H02A 110.3 . . ?
O2 C30 H02B 110.3 . . ?
C31 C30 H02A 110.3 . . ?
C31 C30 H02B 110.3 . . ?
H02A C30 H02B 108.6 . . ?
C8 C3 C2 106(3) . . ?
C4 C3 C8 127(3) . . ?
C4 C3 C2 127(3) . . ?
C44 C45 C46 106(2) . . ?
C44 C45 H02C 110.6 . . ?
C44 C45 H02D 110.6 . . ?
C46 C45 H02C 110.6 . . ?
C46 C45 H02D 110.6 . . ?
H02C C45 H02D 108.7 . . ?
C21 C20 C19 101.0(19) . . ?
C21 C20 H02G 129.5 . . ?
C19 C20 H02G 129.5 . . ?
C9 C1 C2 105(2) . . ?
C27 C1 C9 122(2) . . ?
C27 C1 C2 134(2) . . ?
C3 C2 C1 109(3) . . ?
C3 C2 H58 125.3 . . ?
C1 C2 H58 125.3 . . ?
O15 C60 C61 101.7(16) . . ?
O15 C60 H3A 111.4 . . ?
O15 C60 H3B 111.4 . . ?
C61 C60 H3A 111.4 . . ?
C61 C60 H3B 111.4 . . ?
H3A C60 H3B 109.3 . . ?
C61 C62 H4A 110.0 . . ?
C61 C62 H4B 110.0 . . ?
C61 C62 C63 108.4(18) . . ?
H4A C62 H4B 108.4 . . ?
C63 C62 H4A 110.0 . . ?
C63 C62 H4B 110.0 . . ?
O15 C63 C62 102.5(16) . . ?
O15 C63 H45A 111.3 . . ?
O15 C63 H45B 111.3 . . ?
C62 C63 H45A 111.3 . . ?
C62 C63 H45B 111.3 . . ?
H45A C63 H45B 109.2 . . ?

loop_
_geom_bond_atom_site_label_1
_geom_bond_atom_site_label_2
_geom_bond_distance
_geom_bond_site_symmetry_2
_geom_bond_publ_flag
Na1 O7 2.310(11) . ?
Na1 O5 2.611(12) . ?
Na1 O8 2.337(11) . ?
Na1 O1 2.628(11) . ?
Na1 O6 2.811(11) . ?
Na1 O4 2.825(11) . ?
Na1 O2 2.575(12) . ?
Na1 O3 2.800(13) . ?
Na2 O15 2.327(10) . ?
Na2 O16 2.301(10) . ?
Na2 O13 2.672(11) . ?
Na2 O9 2.671(12) . ?
Na2 O10 2.719(10) . ?
Na2 O12 2.583(12) . ?
Na2 O14 2.839(11) . ?
Na2 O11 2.798(13) . ?
O15 C60 1.46(2) . ?
O15 C63 1.35(2) . ?
O7 C40 1.35(2) . ?
O7 C43 1.35(2) . ?
O5 C35 1.433(16) . ?
O5 C36 1.432(15) . ?
O16 C64 1.36(2) . ?
O16 C67 1.41(2) . ?
O8 C47 1.43(2) . ?
O8 C44 1.42(2) . ?
O1 C28 1.397(16) . ?
O1 C39 1.456(15) . ?
O13 C55 1.37(2) . ?
O13 C56 1.47(2) . ?
O9 C48 1.40(2) . ?
O9 C59 1.408(19) . ?
O10 C49 1.484(18) . ?
O10 C50 1.375(18) . ?
O6 C38 1.396(16) . ?
O6 C37 1.469(17) . ?
O12 C54 1.474(19) . ?
O12 C53 1.43(2) . ?
O4 C34 1.442(16) . ?
O4 C33 1.408(17) . ?
O14 C57 1.36(2) . ?
O14 C58 1.43(2) . ?
O2 C29 1.430(16) . ?
O2 C30 1.401(16) . ?
O11 C51 1.39(2) . ?
O11 C52 1.43(2) . ?
O3 C31 1.463(19) . ?
O3 C32 1.401(18) . ?
C35 H00A 0.9900 . ?
C35 H00B 0.9900 . ?
C35 C34 1.475(17) . ?
C49 H00Q 0.9900 . ?
C49 H00R 0.9900 . ?
C49 C48 1.44(2) . ?
C48 H00S 0.9900 . ?
C48 H00T 0.9900 . ?
C41 H1A 0.9900 . ?
C41 H1B 0.9900 . ?
C41 C40 1.500(19) . ?
C41 C42 1.40(2) . ?
C55 H00U 0.9900 . ?
C55 H00V 0.9900 . ?
C55 C54 1.47(2) . ?
C57 H00W 0.9900 . ?
C57 H00X 0.9900 . ?
C57 C56 1.40(3) . ?
C38 H00C 0.9900 . ?
C38 H00D 0.9900 . ?
C38 C39 1.502(19) . ?
C7 H00 0.9500 . ?
C7 C6 1.37(3) . ?
C7 C8 1.38(3) . ?
C40 H2A 0.9900 . ?
C40 H2B 0.9900 . ?
C34 H00E 0.9900 . ?
C34 H00F 0.9900 . ?
C29 H00G 0.9900 . ?
C29 H00H 0.9900 . ?
C29 C28 1.514(18) . ?
C47 H00I 0.9900 . ?
C47 H00J 0.9900 . ?
C47 C46 1.49(3) . ?
C28 H00K 0.9900 . ?
C28 H00L 0.9900 . ?
C39 H00M 0.9900 . ?
C39 H00N 0.9900 . ?
C56 H00Y 0.9900 . ?
C56 H 0.9900 . ?
C42 H00O 0.9900 . ?
C42 H00P 0.9900 . ?
C42 C43 1.55(2) . ?
C54 H00Z 0.9900 . ?
C54 HA 0.9900 . ?
C6 H010 0.9500 . ?
C6 C5 1.32(3) . ?
C43 H01A 0.9900 . ?
C43 H01B 0.9900 . ?
C9 C10 1.53(3) . ?
C9 C8 1.45(3) . ?
C9 C1 1.44(3) . ?
C36 H01C 0.9900 . ?
C36 H01D 0.9900 . ?
C36 C37 1.516(19) . ?
C37 H01E 0.9900 . ?
C37 H01F 0.9900 . ?
C59 H01Q 0.9900 . ?
C59 H01R 0.9900 . ?
C59 C58 1.51(3) . ?
C44 H01G 0.9900 . ?
C44 H01H 0.9900 . ?
C44 C45 1.43(3) . ?
C50 H01S 0.9900 . ?
C50 H01T 0.9900 . ?
C50 C51 1.50(3) . ?
C5 H019 0.9500 . ?
C5 C4 1.50(3) . ?
C21 C26 1.3900 . ?
C21 C22 1.3900 . ?
C21 C20 1.51(2) . ?
C26 C25 1.3900 . ?
C26 C27 1.43(2) . ?
C25 H5 0.9500 . ?
C25 C24 1.3900 . ?
C24 H10 0.9500 . ?
C24 C23 1.3900 . ?
C23 H76 0.9500 . ?
C23 C22 1.3900 . ?
C22 H63 0.9500 . ?
C58 H01U 0.9900 . ?
C58 H01V 0.9900 . ?
C31 H01I 0.9900 . ?
C31 H01J 0.9900 . ?
C31 C30 1.471(19) . ?
C66 H01W 0.9900 . ?
C66 H01X 0.9900 . ?
C66 C65 1.52(3) . ?
C66 C67 1.43(3) . ?
C64 H01Y 0.9900 . ?
C64 HB 0.9900 . ?
C64 C65 1.50(3) . ?
C61 H01Z 0.9900 . ?
C61 HC 0.9900 . ?
C61 C60 1.49(2) . ?
C61 C62 1.44(2) . ?
C65 H01 0.9900 . ?
C65 HD 0.9900 . ?
C10 C18 1.36(3) . ?
C10 C11 1.54(3) . ?
C8 C3 1.41(3) . ?
C18 C19 1.32(3) . ?
C18 C17 1.46(3) . ?
C51 H1 0.9900 . ?
C51 HE 0.9900 . ?
C4 H6 0.9500 . ?
C4 C3 1.37(3) . ?
C19 C27 1.42(3) . ?
C19 C20 1.55(3) . ?
C33 H01K 0.9900 . ?
C33 H01L 0.9900 . ?
C33 C32 1.41(2) . ?
C53 H2 0.9900 . ?
C53 HF 0.9900 . ?
C53 C52 1.40(3) . ?
C17 C16 1.3900 . ?
C17 C12 1.3900 . ?
C16 H027 0.9500 . ?
C16 C15 1.3900 . ?
C15 H34 0.9500 . ?
C15 C14 1.3900 . ?
C14 H7 0.9500 . ?
C14 C13 1.3900 . ?
C13 H028 0.9500 . ?
C13 C12 1.3900 . ?
C12 C11 1.57(3) . ?
C52 H3 0.9900 . ?
C52 HG 0.9900 . ?
C46 H01M 0.9900 . ?
C46 H01N 0.9900 . ?
C46 C45 1.45(3) . ?
C32 H01O 0.9900 . ?
C32 H01P 0.9900 . ?
C67 H4 0.9900 . ?
C67 HH 0.9900 . ?
C11 H02E 0.9900 . ?
C11 H02F 0.9900 . ?
C27 C1 1.43(3) . ?
C30 H02A 0.9900 . ?
C30 H02B 0.9900 . ?
C3 C2 1.44(3) . ?
C45 H02C 0.9900 . ?
C45 H02D 0.9900 . ?
C20 H02G 0.9500 . ?
C1 C2 1.51(3) . ?
C2 H58 0.9500 . ?
C60 H3A 0.9900 . ?
C60 H3B 0.9900 . ?
C62 H4A 0.9900 . ?
C62 H4B 0.9900 . ?
C62 C63 1.54(2) . ?
C63 H45A 0.9900 . ?
C63 H45B 0.9900 . ?

loop_
_geom_torsion_atom_site_label_1
_geom_torsion_atom_site_label_2
_geom_torsion_atom_site_label_3
_geom_torsion_atom_site_label_4
_geom_torsion
_geom_torsion_site_symmetry_1
_geom_torsion_site_symmetry_2
_geom_torsion_site_symmetry_3
_geom_torsion_site_symmetry_4
_geom_torsion_publ_flag
Na1 O7 C40 C41 -175.7(15) . . . . ?
Na1 O7 C43 C42 165.9(15) . . . . ?
Na1 O5 C35 C34 54.5(14) . . . . ?
Na1 O5 C36 C37 -39.8(16) . . . . ?
Na1 O8 C47 C46 -153.1(17) . . . . ?
Na1 O8 C44 C45 161.7(18) . . . . ?
Na1 O1 C28 C29 -56.5(16) . . . . ?
Na1 O1 C39 C38 48.2(16) . . . . ?
Na1 O6 C38 C39 50.0(15) . . . . ?
Na1 O6 C37 C36 -62.5(13) . . . . ?
Na1 O4 C34 C35 47.7(16) . . . . ?
Na1 O4 C33 C32 -52(2) . . . . ?
Na1 O2 C29 C28 -41.0(15) . . . . ?
Na1 O2 C30 C31 34(2) . . . . ?
Na1 O3 C31 C30 50(2) . . . . ?
Na1 O3 C32 C33 -57(2) . . . . ?
Na2 O15 C60 C61 -165.9(15) . . . . ?
Na2 O15 C63 C62 -174.9(15) . . . . ?
Na2 O16 C64 C65 -175.6(19) . . . . ?
Na2 O16 C67 C66 171.8(18) . . . . ?
Na2 O13 C55 C54 -54.7(17) . . . . ?
Na2 O13 C56 C57 52.0(19) . . . . ?
Na2 O9 C48 C49 49.5(14) . . . . ?
Na2 O9 C59 C58 -40.0(17) . . . . ?
Na2 O10 C49 C48 53.6(17) . . . . ?
Na2 O10 C50 C51 -52.2(19) . . . . ?
Na2 O12 C54 C55 -48.2(16) . . . . ?
Na2 O12 C53 C52 40(2) . . . . ?
Na2 O14 C57 C56 41(2) . . . . ?
Na2 O14 C58 C59 -55.0(17) . . . . ?
Na2 O11 C51 C50 -50(2) . . . . ?
Na2 O11 C52 C53 50(2) . . . . ?
O5 C35 C34 O4 -66.8(16) . . . . ?
O5 C36 C37 O6 66.2(16) . . . . ?
O16 C64 C65 C66 2(4) . . . . ?
O8 C47 C46 C45 -10(3) . . . . ?
O8 C44 C45 C46 -17(3) . . . . ?
O13 C55 C54 O12 68.8(18) . . . . ?
O9 C59 C58 O14 60.1(18) . . . . ?
O10 C49 C48 O9 -68.9(17) . . . . ?
O10 C50 C51 O11 69(2) . . . . ?
O6 C38 C39 O1 -65.7(18) . . . . ?
O12 C53 C52 O11 -57(2) . . . . ?
O4 C33 C32 O3 70(2) . . . . ?
O14 C57 C56 O13 -61(2) . . . . ?
O2 C29 C28 O1 63.8(17) . . . . ?
O3 C31 C30 O2 -56(2) . . . . ?
C35 O5 C36 C37 175.9(13) . . . . ?
C49 O10 C50 C51 -178.9(16) . . . . ?
C48 O9 C59 C58 176.7(14) . . . . ?
C41 C42 C43 O7 23(3) . . . . ?
C55 O13 C56 C57 178.2(17) . . . . ?
C57 O14 C58 C59 172.6(15) . . . . ?
C38 O6 C37 C36 175.4(12) . . . . ?
C7 C6 C5 C4 -8(3) . . . . ?
C7 C8 C3 C4 4(3) . . . . ?
C7 C8 C3 C2 -176.7(18) . . . . ?
C40 O7 C43 C42 -20(3) . . . . ?
C40 C41 C42 C43 -16(3) . . . . ?
C34 O4 C33 C32 -177.9(18) . . . . ?
C29 O2 C30 C31 -178.6(17) . . . . ?
C47 O8 C44 C45 11(3) . . . . ?
C47 C46 C45 C44 17(4) . . . . ?
C28 O1 C39 C38 177.3(15) . . . . ?
C39 O1 C28 C29 171.8(13) . . . . ?
C56 O13 C55 C54 176.7(14) . . . . ?
C42 C41 C40 O7 5(3) . . . . ?
C54 O12 C53 C52 -175.6(17) . . . . ?
C6 C7 C8 C9 -179.4(17) . . . . ?
C6 C7 C8 C3 -5(3) . . . . ?
C6 C5 C4 C3 6(3) . . . . ?
C43 O7 C40 C41 11(3) . . . . ?
C9 C10 C18 C19 2(3) . . . . ?
C9 C10 C18 C17 -172.1(13) . . . . ?
C9 C10 C11 C12 172.4(12) . . . . ?
C9 C8 C3 C4 179.3(17) . . . . ?
C9 C8 C3 C2 -1(2) . . . . ?
C9 C1 C2 C3 -6(2) . . . . ?
C36 O5 C35 C34 -158.9(12) . . . . ?
C37 O6 C38 C39 170.7(14) . . . . ?
C59 O9 C48 C49 -163.3(13) . . . . ?
C44 O8 C47 C46 -1(3) . . . . ?
C50 O10 C49 C48 -177.0(16) . . . . ?
C5 C4 C3 C8 -4(3) . . . . ?
C5 C4 C3 C2 176.8(19) . . . . ?
C21 C26 C25 C24 0.0 . . . . ?
C21 C26 C27 C19 -3.2(14) . . . . ?
C21 C26 C27 C1 -179.9(15) . . . . ?
C26 C21 C22 C23 0.0 . . . . ?
C26 C21 C20 C19 -3.6(14) . . . . ?
C26 C25 C24 C23 0.0 . . . . ?
C26 C27 C1 C9 -179.5(14) . . . . ?
C26 C27 C1 C2 0(3) . . . . ?
C25 C26 C27 C19 -179.0(10) . . . . ?
C25 C26 C27 C1 4(2) . . . . ?
C25 C24 C23 C22 0.0 . . . . ?
C24 C23 C22 C21 0.0 . . . . ?
C22 C21 C26 C25 0.0 . . . . ?
C22 C21 C26 C27 -176.4(11) . . . . ?
C22 C21 C20 C19 177.2(9) . . . . ?
C58 O14 C57 C56 173.1(18) . . . . ?
C31 O3 C32 C33 -174.0(19) . . . . ?
C64 O16 C67 C66 -7(3) . . . . ?
C61 C62 C63 O15 -5(3) . . . . ?
C65 C66 C67 O16 8(4) . . . . ?
C10 C9 C8 C7 10(3) . . . . ?
C10 C9 C8 C3 -164.7(18) . . . . ?
C10 C9 C1 C27 -8(2) . . . . ?
C10 C9 C1 C2 172.3(13) . . . . ?
C10 C18 C19 C27 -7(3) . . . . ?
C10 C18 C19 C20 -179.8(15) . . . . ?
C10 C18 C17 C16 176.1(10) . . . . ?
C10 C18 C17 C12 -3.4(17) . . . . ?
C8 C7 C6 C5 7(3) . . . . ?
C8 C9 C10 C18 167(2) . . . . ?
C8 C9 C10 C11 -11(3) . . . . ?
C8 C9 C1 C27 -174.8(15) . . . . ?
C8 C9 C1 C2 5.2(18) . . . . ?
C8 C3 C2 C1 4(2) . . . . ?
C18 C10 C11 C12 -6(2) . . . . ?
C18 C19 C27 C26 -172.8(16) . . . . ?
C18 C19 C27 C1 4(2) . . . . ?
C18 C19 C20 C21 175.3(16) . . . . ?
C18 C17 C16 C15 -179.5(14) . . . . ?
C18 C17 C12 C13 179.5(12) . . . . ?
C18 C17 C12 C11 0.0(15) . . . . ?
C51 O11 C52 C53 177.6(18) . . . . ?
C4 C3 C2 C1 -176.0(17) . . . . ?
C19 C18 C17 C16 4(3) . . . . ?
C19 C18 C17 C12 -175(2) . . . . ?
C19 C27 C1 C9 4(2) . . . . ?
C19 C27 C1 C2 -176.0(17) . . . . ?
C33 O4 C34 C35 176.8(16) . . . . ?
C53 O12 C54 C55 163.4(15) . . . . ?
C17 C18 C19 C27 164(2) . . . . ?
C17 C18 C19 C20 -9(4) . . . . ?
C17 C16 C15 C14 0.0 . . . . ?
C17 C12 C11 C10 3.0(15) . . . . ?
C16 C17 C12 C13 0.0 . . . . ?
C16 C17 C12 C11 -179.6(12) . . . . ?
C16 C15 C14 C13 0.0 . . . . ?
C15 C14 C13 C12 0.0 . . . . ?
C14 C13 C12 C17 0.0 . . . . ?
C14 C13 C12 C11 179.4(16) . . . . ?
C13 C12 C11 C10 -176.5(10) . . . . ?
C12 C17 C16 C15 0.0 . . . . ?
C52 O11 C51 C50 -178.9(18) . . . . ?
C32 O3 C31 C30 171.9(18) . . . . ?
C67 O16 C64 C65 3(3) . . . . ?
C67 C66 C65 C64 -5(4) . . . . ?
C11 C10 C18 C19 179.9(16) . . . . ?
C11 C10 C18 C17 6(2) . . . . ?
C27 C26 C25 C24 175.3(14) . . . . ?
C27 C19 C20 C21 1.5(16) . . . . ?
C27 C1 C2 C3 174.0(18) . . . . ?
C30 O2 C29 C28 168.7(15) . . . . ?
C20 C21 C26 C25 -179.3(12) . . . . ?
C20 C21 C26 C27 4.3(13) . . . . ?
C20 C21 C22 C23 179.2(14) . . . . ?
C20 C19 C27 C26 1.0(17) . . . . ?
C20 C19 C27 C1 178.2(14) . . . . ?
C1 C9 C10 C18 5(2) . . . . ?
C1 C9 C10 C11 -172.9(15) . . . . ?
C1 C9 C8 C7 172(2) . . . . ?
C1 C9 C8 C3 -3(2) . . . . ?
C60 O15 C63 C62 -20(3) . . . . ?
C60 C61 C62 C63 27(3) . . . . ?
C62 C61 C60 O15 -38(3) . . . . ?
C63 O15 C60 C61 38(3) . . . . ?

loop_
_twin_individual_id
_twin_individual_mass_fraction_refined
1 0.8(5)
2 0.2(5)
